data_4061815
_journal_name_full Organometallics
_journal_paper_doi 10.1021/om058005y
_journal_year 2005
_chemical_formula_sum 'C18 H26 Cl N O4 Pd S'
_chemical_formula_weight 494.31
_space_group_IT_number 2
_symmetry_cell_setting triclinic
_symmetry_space_group_name_Hall '-P 1'
_symmetry_space_group_name_H-M 'P -1'
_cell_angle_alpha 81.30(3)
_cell_angle_beta 69.67(3)
_cell_angle_gamma 71.66(3)
_cell_formula_units_Z 2
_cell_length_a 10.242(2)
_cell_length_b 10.271(2)
_cell_length_c 11.162(2)
_cell_measurement_temperature 293(2)
_cell_volume 1044.0(4)
_diffrn_ambient_temperature 293(2)
_exptl_crystal_density_diffrn 1.573
_cod_database_code 4061815

loop_
_symmetry_equiv_pos_as_xyz
'x, y, z'
'-x, -y, -z'

loop_
_atom_site_label
_atom_site_type_symbol
_atom_site_fract_x
_atom_site_fract_y
_atom_site_fract_z
_atom_site_U_iso_or_equiv
_atom_site_adp_type
_atom_site_occupancy
_atom_site_symmetry_multiplicity
_atom_site_calc_flag
_atom_site_refinement_flags
_atom_site_disorder_assembly
_atom_site_disorder_group
Pd Pd 0.01653(2) 0.12148(2) 0.29535(2) 0.03296(8) Uani 1 1 d . . .
Cl Cl 0.21433(9) -0.07548(8) 0.27154(9) 0.0522(2) Uani 1 1 d . . .
S S -0.16768(8) 0.31214(7) 0.37160(7) 0.03570(17) Uani 1 1 d . . .
N N -0.1582(3) 0.0426(2) 0.2900(2) 0.0344(5) Uani 1 1 d . . .
O1 O 0.2102(2) 0.2551(2) 0.0529(2) 0.0518(6) Uani 1 1 d . . .
O2 O 0.3913(2) 0.1946(2) 0.1358(2) 0.0493(6) Uani 1 1 d . . .
O3 O 0.3353(3) 0.3876(2) 0.3991(2) 0.0589(6) Uani 1 1 d . . .
O4 O 0.2429(2) 0.4657(2) 0.2393(2) 0.0506(6) Uani 1 1 d . . .
C1 C -0.1466(4) -0.0545(3) 0.2147(3) 0.0411(7) Uani 1 1 d . . .
C2 C -0.2680(4) -0.0844(3) 0.2109(4) 0.0547(9) Uani 1 1 d . . .
H2A H -0.2571 -0.1513 0.1579 0.066 Uiso 1 1 calc R . .
C3 C -0.4034(4) -0.0161(4) 0.2846(4) 0.0588(10) Uani 1 1 d . . .
H3A H -0.4851 -0.0369 0.2838 0.071 Uiso 1 1 calc R . .
C4 C -0.4163(3) 0.0836(3) 0.3599(3) 0.0497(8) Uani 1 1 d . . .
H4A H -0.5074 0.1324 0.4104 0.060 Uiso 1 1 calc R . .
C5 C -0.2931(3) 0.1114(3) 0.3603(3) 0.0367(7) Uani 1 1 d . . .
C6 C -0.0002(4) -0.1309(4) 0.1335(4) 0.0634(10) Uani 1 1 d . . .
H6A H 0.0721 -0.0979 0.1455 0.095 Uiso 1 1 calc R . .
H6B H 0.0044 -0.1168 0.0453 0.095 Uiso 1 1 calc R . .
H6C H 0.0171 -0.2270 0.1575 0.095 Uiso 1 1 calc R . .
C7 C -0.3055(3) 0.2229(3) 0.4396(3) 0.0433(7) Uani 1 1 d . . .
H7A H -0.3007 0.1831 0.5230 0.052 Uiso 1 1 calc R . .
H7B H -0.4000 0.2893 0.4522 0.052 Uiso 1 1 calc R . .
C8 C -0.2234(3) 0.4370(3) 0.2479(3) 0.0392(7) Uani 1 1 d . . .
C9 C -0.2410(5) 0.3691(4) 0.1456(3) 0.0692(12) Uani 1 1 d . . .
H9A H -0.2710 0.4378 0.0844 0.104 Uiso 1 1 calc R . .
H9B H -0.3132 0.3208 0.1842 0.104 Uiso 1 1 calc R . .
H9C H -0.1502 0.3055 0.1032 0.104 Uiso 1 1 calc R . .
C10 C -0.3639(3) 0.5418(3) 0.3162(3) 0.0502(8) Uani 1 1 d . . .
H10A H -0.3961 0.6083 0.2546 0.075 Uiso 1 1 calc R . .
H10B H -0.3472 0.5872 0.3763 0.075 Uiso 1 1 calc R . .
H10C H -0.4369 0.4958 0.3607 0.075 Uiso 1 1 calc R . .
C11 C -0.1022(4) 0.5064(3) 0.1920(4) 0.0632(10) Uani 1 1 d . . .
H11A H -0.1238 0.5741 0.1269 0.095 Uiso 1 1 calc R . .
H11B H -0.0121 0.4388 0.1553 0.095 Uiso 1 1 calc R . .
H11C H -0.0944 0.5499 0.2585 0.095 Uiso 1 1 calc R . .
C12 C 0.1566(3) 0.2245(3) 0.2807(3) 0.0327(6) Uani 1 1 d . . .
C13 C 0.1665(3) 0.2864(3) 0.3728(3) 0.0366(7) Uani 1 1 d . . .
C14 C 0.0907(4) 0.2682(4) 0.5132(3) 0.0548(9) Uani 1 1 d . . .
H14A H 0.0341 0.2055 0.5264 0.082 Uiso 1 1 calc R . .
H14B H 0.0282 0.3553 0.5462 0.082 Uiso 1 1 calc R . .
H14C H 0.1615 0.2323 0.5569 0.082 Uiso 1 1 calc R . .
C15 C 0.2503(3) 0.2298(3) 0.1448(3) 0.0358(6) Uani 1 1 d . . .
C16 C 0.4927(4) 0.1920(4) 0.0082(4) 0.0727(12) Uani 1 1 d . . .
H16A H 0.5897 0.1663 0.0122 0.109 Uiso 1 1 calc R . .
H16B H 0.4721 0.2815 -0.0334 0.109 Uiso 1 1 calc R . .
H16C H 0.4838 0.1265 -0.0393 0.109 Uiso 1 1 calc R . .
C17 C 0.2590(3) 0.3811(3) 0.3401(3) 0.0410(7) Uani 1 1 d . . .
C18 C 0.3285(4) 0.5612(3) 0.1991(4) 0.0674(11) Uani 1 1 d . . .
H18A H 0.3087 0.6162 0.1264 0.101 Uiso 1 1 calc R . .
H18B H 0.4297 0.5116 0.1762 0.101 Uiso 1 1 calc R . .
H18C H 0.3043 0.6196 0.2677 0.101 Uiso 1 1 calc R . .

loop_
_atom_site_aniso_label
_atom_site_aniso_U_11
_atom_site_aniso_U_22
_atom_site_aniso_U_33
_atom_site_aniso_U_23
_atom_site_aniso_U_13
_atom_site_aniso_U_12
Pd 0.03104(13) 0.02986(12) 0.03496(14) -0.00367(9) -0.00766(10) -0.00676(9)
Cl 0.0416(5) 0.0353(4) 0.0684(6) -0.0059(4) -0.0130(4) 0.0007(3)
S 0.0352(4) 0.0325(4) 0.0367(4) -0.0078(3) -0.0100(3) -0.0047(3)
N 0.0387(14) 0.0295(12) 0.0343(14) -0.0016(10) -0.0114(12) -0.0087(11)
O1 0.0488(14) 0.0717(16) 0.0351(13) -0.0051(11) -0.0142(11) -0.0149(12)
O2 0.0318(12) 0.0606(14) 0.0466(14) 0.0025(11) -0.0059(11) -0.0106(10)
O3 0.0604(16) 0.0704(16) 0.0619(16) -0.0069(13) -0.0320(14) -0.0243(13)
O4 0.0527(14) 0.0411(12) 0.0707(16) 0.0128(11) -0.0332(12) -0.0225(11)
C1 0.053(2) 0.0345(15) 0.0381(18) -0.0015(13) -0.0175(16) -0.0115(14)
C2 0.071(3) 0.0433(19) 0.065(2) -0.0040(17) -0.037(2) -0.0194(18)
C3 0.056(2) 0.051(2) 0.085(3) 0.007(2) -0.039(2) -0.0229(18)
C4 0.0335(17) 0.0456(19) 0.065(2) 0.0027(17) -0.0135(17) -0.0095(15)
C5 0.0355(16) 0.0312(15) 0.0409(18) 0.0021(13) -0.0114(14) -0.0087(13)
C6 0.063(3) 0.062(2) 0.061(3) -0.0326(19) -0.011(2) -0.0072(19)
C7 0.0364(17) 0.0421(17) 0.0390(19) -0.0048(14) -0.0005(15) -0.0058(14)
C8 0.0391(17) 0.0339(15) 0.0410(18) -0.0052(13) -0.0126(15) -0.0038(13)
C9 0.106(3) 0.052(2) 0.048(2) -0.0110(17) -0.038(2) -0.001(2)
C10 0.046(2) 0.0423(18) 0.058(2) -0.0106(16) -0.0212(18) 0.0025(15)
C11 0.051(2) 0.050(2) 0.076(3) 0.0189(19) -0.015(2) -0.0115(17)
C12 0.0295(15) 0.0295(14) 0.0361(16) 0.0001(12) -0.0097(13) -0.0059(12)
C13 0.0367(16) 0.0375(15) 0.0361(17) 0.0016(13) -0.0151(14) -0.0091(13)
C14 0.063(2) 0.071(2) 0.037(2) 0.0010(17) -0.0191(18) -0.0258(19)
C15 0.0361(16) 0.0322(15) 0.0382(18) -0.0024(12) -0.0108(14) -0.0092(13)
C16 0.044(2) 0.094(3) 0.058(3) 0.004(2) 0.0080(19) -0.020(2)
C17 0.0352(17) 0.0421(17) 0.046(2) -0.0096(14) -0.0153(16) -0.0051(14)
C18 0.065(2) 0.048(2) 0.104(3) 0.015(2) -0.040(2) -0.0297(19)

loop_
_geom_bond_atom_site_label_1
_geom_bond_atom_site_label_2
_geom_bond_distance
_geom_bond_site_symmetry_2
_geom_bond_publ_flag
Pd C12 1.986(3) . ?
Pd N 2.206(2) . ?
Pd S 2.2764(12) . ?
Pd Cl 2.3403(12) . ?
S C7 1.808(3) . ?
S C8 1.852(3) . ?
N C1 1.351(3) . ?
N C5 1.351(4) . ?
O1 C15 1.197(3) . ?
O2 C15 1.345(3) . ?
O2 C16 1.440(4) . ?
O3 C17 1.205(3) . ?
O4 C17 1.338(4) . ?
O4 C18 1.437(4) . ?
C1 C2 1.387(4) . ?
C1 C6 1.488(4) . ?
C2 C3 1.364(5) . ?
C3 C4 1.367(5) . ?
C4 C5 1.380(4) . ?
C5 C7 1.499(4) . ?
C8 C9 1.512(4) . ?
C8 C10 1.523(4) . ?
C8 C11 1.523(4) . ?
C12 C13 1.334(4) . ?
C12 C15 1.490(4) . ?
C13 C17 1.487(4) . ?
C13 C14 1.500(4) . ?
